data_4114777
loop_
_publ_author_name
'Susan E. Gibson'
'Hasim Ibrahim'
'Jonathan W. Steed'

_publ_section_title
;
 Intermolecular Interactions in (Arene)chromium Carbonyl Compounds:
 Prediction of Chiral Crystal Packing from Racemate Structure
;
_journal_name_full 'Journal of the American Chemical Society'
_journal_page_first 5109
_journal_page_last 5116
_journal_paper_doi 10.1021/ja012141m
_journal_volume 124
_journal_year 2002
_chemical_formula_sum 'C32.5 H31 Cl Cr2 O8'
_chemical_formula_weight 689.02
_chemical_name_systematic
; 
 ? 
;
_space_group_IT_number 2
_symmetry_cell_setting triclinic
_symmetry_space_group_name_Hall '-P 1'
_symmetry_space_group_name_H-M 'P -1'
_atom_sites_solution_hydrogens geom
_atom_sites_solution_primary direct
_atom_sites_solution_secondary difmap
_audit_creation_method SHELXL-97
_cell_angle_alpha 77.804(3)
_cell_angle_beta 89.098(3)
_cell_angle_gamma 89.761(2)
_cell_formula_units_Z 4
_cell_length_a 12.7753(6)
_cell_length_b 13.2878(6)
_cell_length_c 18.6941(8)
_cell_measurement_temperature 120(2)
_cell_volume 3101.4(2)
_computing_cell_refinement DENZO-SMN
_computing_data_collection 'Nonius Collect'
_computing_data_reduction DENZO-SMN
_computing_molecular_graphics 'XSeed (Barbour, 1999)'
_computing_structure_refinement 'SHELXL-97 (Sheldrick, 1997)'
_computing_structure_solution 'SHELXS-97 (Sheldrick, 1990)'
_diffrn_ambient_temperature 120(2)
_diffrn_measured_fraction_theta_full 0.994
_diffrn_measured_fraction_theta_max 0.994
_diffrn_measurement_device_type KappaCCD
_diffrn_measurement_method '1.4o phi+omega frames'
_diffrn_radiation_monochromator graphite
_diffrn_radiation_source 'fine-focus sealed tube'
_diffrn_radiation_type MoK\a
_diffrn_radiation_wavelength 0.71073
_diffrn_reflns_av_R_equivalents 0.0580
_diffrn_reflns_av_sigmaI/netI 0.0935
_diffrn_reflns_limit_h_max 14
_diffrn_reflns_limit_h_min -15
_diffrn_reflns_limit_k_max 15
_diffrn_reflns_limit_k_min -16
_diffrn_reflns_limit_l_max 21
_diffrn_reflns_limit_l_min -23
_diffrn_reflns_number 18869
_diffrn_reflns_theta_full 26.00
_diffrn_reflns_theta_max 26.00
_diffrn_reflns_theta_min 1.59
_diffrn_standards_decay_% 0
_exptl_absorpt_coefficient_mu 0.837
_exptl_absorpt_correction_T_max 0.9210
_exptl_absorpt_correction_T_min 0.8504
_exptl_absorpt_correction_type Scalepack
_exptl_crystal_colour yellow
_exptl_crystal_density_diffrn 1.476
_exptl_crystal_description plate
_exptl_crystal_F_000 1420
_exptl_crystal_size_max 0.20
_exptl_crystal_size_mid 0.20
_exptl_crystal_size_min 0.10
_refine_diff_density_max 1.188
_refine_diff_density_min -1.347
_refine_diff_density_rms 0.116
_refine_ls_extinction_coef 0.0046(7)
_refine_ls_extinction_expression Fc^*^=kFc[1+0.001xFc^2^\l^3^/sin(2\q)]^-1/4^
_refine_ls_extinction_method SHELXL
_refine_ls_goodness_of_fit_ref 1.034
_refine_ls_hydrogen_treatment mixed
_refine_ls_matrix_type full
_refine_ls_number_parameters 792
_refine_ls_number_reflns 12120
_refine_ls_number_restraints 0
_refine_ls_restrained_S_all 1.034
_refine_ls_R_factor_all 0.1145
_refine_ls_R_factor_gt 0.0773
_refine_ls_shift/su_max 0.092
_refine_ls_shift/su_mean 0.002
_refine_ls_structure_factor_coef Fsqd
_refine_ls_weighting_details 'calc w=1/[\s^2^(Fo^2^)+(0.0811P)^2^+10.1910P] where P=(Fo^2^+2Fc^2^)/3'
_refine_ls_weighting_scheme calc
_refine_ls_wR_factor_gt 0.1775
_refine_ls_wR_factor_ref 0.1975
_reflns_number_gt 8606
_reflns_number_total 12120
_reflns_threshold_expression >2sigma(I)
_cod_data_source_file ja012141m_6.cif
_cod_data_source_block h130f4
_cod_original_formula_sum 'C32.50 H31 Cl Cr2 O8'
_cod_database_code 4114777

loop_
_symmetry_equiv_pos_as_xyz
'x, y, z'
'-x, -y, -z'

loop_
_atom_site_label
_atom_site_type_symbol
_atom_site_fract_x
_atom_site_fract_y
_atom_site_fract_z
_atom_site_U_iso_or_equiv
_atom_site_adp_type
_atom_site_occupancy
_atom_site_symmetry_multiplicity
_atom_site_calc_flag
_atom_site_refinement_flags
Cr1 Cr 0.91751(6) 0.70524(6) 0.27580(4) 0.0236(2) Uani 1 1 d .
O1 O 0.8941(4) 0.4226(4) 0.4579(2) 0.0606(14) Uani 1 1 d .
C1 C 0.8391(7) 0.3403(6) 0.4982(4) 0.067(2) Uani 1 1 d .
H1A H 0.7993 0.3625 0.5373 0.101 Uiso 1 1 calc R
H1B H 0.8882 0.2857 0.5196 0.101 Uiso 1 1 calc R
H1C H 0.7908 0.3140 0.4662 0.101 Uiso 1 1 calc R
Cr2 Cr 0.54173(6) 0.56543(6) 0.13050(4) 0.0254(2) Uani 1 1 d .
O2 O 0.6618(3) 0.5692(3) 0.31443(19) 0.0360(9) Uani 1 1 d .
C2 C 0.8267(5) 0.5065(5) 0.4197(3) 0.0368(13) Uani 1 1 d .
H2 H 0.7586 0.4768 0.4085 0.044 Uiso 1 1 calc R
Cr3 Cr 0.41852(6) 0.92299(6) 0.26791(4) 0.0261(2) Uani 1 1 d .
O3 O 1.0332(5) 0.8534(4) 0.3465(4) 0.086(2) Uani 1 1 d .
C3 C 0.8056(7) 0.5852(7) 0.4649(4) 0.072(2) Uani 1 1 d .
H3A H 0.7785 0.5510 0.5132 0.108 Uiso 1 1 calc R
H3B H 0.7538 0.6349 0.4405 0.108 Uiso 1 1 calc R
H3C H 0.8707 0.6213 0.4706 0.108 Uiso 1 1 calc R
Cr4 Cr 0.03957(6) 1.14663(6) 0.13013(4) 0.0254(2) Uani 1 1 d .
O4 O 0.9016(5) 0.8656(4) 0.1376(2) 0.0734(18) Uani 1 1 d .
C4 C 0.8859(4) 0.5485(4) 0.3480(3) 0.0261(11) Uani 1 1 d .
O5 O 0.7400(4) 0.8200(4) 0.3276(4) 0.087(2) Uani 1 1 d .
C5 C 0.9907(4) 0.5754(4) 0.3526(3) 0.0283(11) Uani 1 1 d .
H5 H 1.0188 0.5751 0.3994 0.034 Uiso 1 1 calc R
O6 O 0.4353(3) 0.3622(3) 0.1399(2) 0.0416(10) Uani 1 1 d .
C6 C 1.0566(4) 0.6031(4) 0.2897(3) 0.0284(11) Uani 1 1 d .
H6 H 1.1275 0.6214 0.2950 0.034 Uiso 1 1 calc R
O7 O 0.4063(3) 0.5947(3) 0.2577(2) 0.0427(10) Uani 1 1 d .
C7 C 1.0176(4) 0.6038(4) 0.2197(3) 0.0251(10) Uani 1 1 d .
O8 O 0.3669(3) 0.6609(3) 0.0345(2) 0.0388(9) Uani 1 1 d .
C8 C 0.9098(4) 0.5796(3) 0.2157(3) 0.0223(10) Uani 1 1 d .
H8 H 0.8816 0.5808 0.1688 0.027 Uiso 1 1 calc R
O9 O 0.3978(3) 1.1001(3) 0.4488(2) 0.0380(9) Uani 1 1 d .
C9 C 0.8423(4) 0.5537(4) 0.2772(3) 0.0226(10) Uani 1 1 d .
O10 O 0.1659(3) 1.0285(3) 0.31343(19) 0.0348(9) Uani 1 1 d .
C10 C 0.7274(4) 0.5224(4) 0.2687(2) 0.0246(10) Uani 1 1 d .
O11 O 0.5398(6) 0.7348(5) 0.3315(6) 0.140(4) Uani 1 1 d .
C11 C 0.6953(4) 0.5579(4) 0.1881(3) 0.0252(10) Uani 1 1 d .
O12 O 0.2437(4) 0.7787(4) 0.3261(3) 0.0608(14) Uani 1 1 d .
C12 C 0.6681(4) 0.6630(4) 0.1606(3) 0.0291(11) Uani 1 1 d .
H12 H 0.6661 0.7095 0.1928 0.035 Uiso 1 1 calc R
O13 O 0.3948(5) 0.8479(4) 0.1290(3) 0.0768(18) Uani 1 1 d .
C13 C 0.6441(4) 0.6987(4) 0.0864(3) 0.0325(12) Uani 1 1 d .
H13 H 0.6261 0.7688 0.0685 0.039 Uiso 1 1 calc R
O14 O -0.0689(3) 1.3447(3) 0.1372(2) 0.0477(11) Uani 1 1 d .
C14 C 0.6472(4) 0.6290(5) 0.0386(3) 0.0333(12) Uani 1 1 d .
H14 H 0.6307 0.6526 -0.0115 0.040 Uiso 1 1 calc R
O15 O -0.1319(3) 1.1115(3) 0.0304(2) 0.0408(10) Uani 1 1 d .
C15 C 0.6743(4) 0.5263(5) 0.0642(3) 0.0340(12) Uani 1 1 d .
H15 H 0.6769 0.4801 0.0317 0.041 Uiso 1 1 calc R
O16 O -0.0978(3) 1.0346(3) 0.2535(2) 0.0389(9) Uani 1 1 d .
C16 C 0.6980(4) 0.4910(4) 0.1392(3) 0.0284(11) Uani 1 1 d .
H16 H 0.7159 0.4208 0.1567 0.034 Uiso 1 1 calc R
C17 C 0.7180(4) 0.4057(4) 0.2944(3) 0.0269(11) Uani 1 1 d .
C18 C 0.6206(4) 0.3626(5) 0.3205(3) 0.0353(12) Uani 1 1 d .
H18 H 0.5614 0.4057 0.3215 0.042 Uiso 1 1 calc R
C19 C 0.6115(5) 0.2562(5) 0.3447(3) 0.0407(14) Uani 1 1 d .
H19 H 0.5458 0.2270 0.3623 0.049 Uiso 1 1 calc R
C20 C 0.6971(5) 0.1932(5) 0.3433(3) 0.0416(14) Uani 1 1 d .
H20 H 0.6906 0.1210 0.3608 0.050 Uiso 1 1 calc R
C21 C 0.7921(5) 0.2348(4) 0.3166(3) 0.0397(14) Uani 1 1 d .
H21 H 0.8505 0.1909 0.3147 0.048 Uiso 1 1 calc R
C22 C 0.8028(4) 0.3411(4) 0.2924(3) 0.0302(11) Uani 1 1 d .
H22 H 0.8687 0.3693 0.2745 0.036 Uiso 1 1 calc R
C23 C 1.0902(4) 0.6232(4) 0.1523(3) 0.0264(11) Uani 1 1 d .
C24 C 1.1582(4) 0.5259(5) 0.1571(3) 0.0388(13) Uani 1 1 d .
H24A H 1.2025 0.5169 0.2003 0.058 Uiso 1 1 calc R
H24B H 1.2025 0.5334 0.1130 0.058 Uiso 1 1 calc R
H24C H 1.1128 0.4657 0.1610 0.058 Uiso 1 1 calc R
C25 C 1.1605(5) 0.7165(5) 0.1507(3) 0.0406(14) Uani 1 1 d .
H25A H 1.1172 0.7784 0.1467 0.061 Uiso 1 1 calc R
H25B H 1.2087 0.7249 0.1086 0.061 Uiso 1 1 calc R
H25C H 1.2008 0.7060 0.1959 0.061 Uiso 1 1 calc R
C26 C 1.0284(4) 0.6398(5) 0.0804(3) 0.0375(13) Uani 1 1 d .
H26A H 0.9887 0.5773 0.0789 0.056 Uiso 1 1 calc R
H26B H 1.0772 0.6548 0.0386 0.056 Uiso 1 1 calc R
H26C H 0.9799 0.6977 0.0782 0.056 Uiso 1 1 calc R
C27 C 0.9916(5) 0.7966(5) 0.3169(4) 0.0455(15) Uani 1 1 d .
C28 C 0.9074(6) 0.8033(5) 0.1912(3) 0.0474(16) Uani 1 1 d .
C29 C 0.8059(5) 0.7711(5) 0.3079(4) 0.0461(15) Uani 1 1 d .
C30 C 0.4771(4) 0.4395(4) 0.1370(3) 0.0304(11) Uani 1 1 d .
C31 C 0.4608(4) 0.5832(4) 0.2103(3) 0.0323(12) Uani 1 1 d .
C32 C 0.4334(4) 0.6249(4) 0.0715(3) 0.0301(11) Uani 1 1 d .
C33 C 0.3369(5) 1.1491(5) 0.4957(3) 0.0481(16) Uani 1 1 d .
H33A H 0.2802 1.1883 0.4679 0.072 Uiso 1 1 calc R
H33B H 0.3814 1.1960 0.5158 0.072 Uiso 1 1 calc R
H33C H 0.3072 1.0970 0.5358 0.072 Uiso 1 1 calc R
C34 C 0.3374(4) 1.0314(4) 0.4156(3) 0.0314(12) Uani 1 1 d .
H34 H 0.2646 1.0589 0.4072 0.038 Uiso 1 1 calc R
C35 C 0.3333(6) 0.9241(5) 0.4646(3) 0.0506(16) Uani 1 1 d .
H35A H 0.4047 0.8984 0.4748 0.076 Uiso 1 1 calc R
H35B H 0.2954 0.8776 0.4399 0.076 Uiso 1 1 calc R
H35C H 0.2972 0.9273 0.5108 0.076 Uiso 1 1 calc R
C36 C 0.3916(4) 1.0346(4) 0.3425(3) 0.0243(10) Uani 1 1 d .
C37 C 0.4972(4) 1.0060(4) 0.3432(3) 0.0280(11) Uani 1 1 d .
H37 H 0.5290 0.9789 0.3888 0.034 Uiso 1 1 calc R
C38 C 0.5579(4) 1.0163(4) 0.2781(3) 0.0252(10) Uani 1 1 d .
H38 H 0.6290 0.9949 0.2808 0.030 Uiso 1 1 calc R
C39 C 0.5146(4) 1.0578(4) 0.2095(3) 0.0269(11) Uani 1 1 d .
C40 C 0.4068(4) 1.0849(4) 0.2089(3) 0.0239(10) Uani 1 1 d .
H40 H 0.3756 1.1127 0.1632 0.029 Uiso 1 1 calc R
C41 C 0.3441(4) 1.0725(3) 0.2727(2) 0.0201(9) Uani 1 1 d .
C42 C 0.2276(4) 1.1068(4) 0.2682(2) 0.0222(10) Uani 1 1 d .
C43 C 0.1925(3) 1.1219(4) 0.1888(3) 0.0245(10) Uani 1 1 d .
C44 C 0.1678(4) 1.0339(4) 0.1600(3) 0.0323(12) Uani 1 1 d .
H44 H 0.1651 0.9678 0.1917 0.039 Uiso 1 1 calc R
C45 C 0.1475(4) 1.0439(5) 0.0852(3) 0.0394(14) Uani 1 1 d .
H45 H 0.1328 0.9846 0.0663 0.047 Uiso 1 1 calc R
C46 C 0.1488(4) 1.1423(6) 0.0381(3) 0.0440(16) Uani 1 1 d .
H46 H 0.1350 1.1489 -0.0125 0.053 Uiso 1 1 calc R
C47 C 0.1702(4) 1.2293(5) 0.0655(3) 0.0377(13) Uani 1 1 d .
H47 H 0.1698 1.2954 0.0338 0.045 Uiso 1 1 calc R
C48 C 0.1927(4) 1.2194(4) 0.1410(3) 0.0278(11) Uani 1 1 d .
H48 H 0.2080 1.2791 0.1593 0.033 Uiso 1 1 calc R
C49 C 0.2154(4) 1.2061(4) 0.2974(2) 0.0234(10) Uani 1 1 d .
C50 C 0.1173(5) 1.2312(5) 0.3236(3) 0.0398(14) Uani 1 1 d .
H50 H 0.0588 1.1879 0.3219 0.048 Uiso 1 1 calc R
C51 C 0.1056(5) 1.3192(5) 0.3518(3) 0.0475(17) Uani 1 1 d .
H51 H 0.0394 1.3352 0.3706 0.057 Uiso 1 1 calc R
C52 C 0.1895(5) 1.3831(5) 0.3526(3) 0.0468(17) Uani 1 1 d .
H52 H 0.1809 1.4432 0.3720 0.056 Uiso 1 1 calc R
C53 C 0.2854(5) 1.3614(4) 0.3259(3) 0.0407(14) Uani 1 1 d .
H53 H 0.3428 1.4066 0.3262 0.049 Uiso 1 1 calc R
C54 C 0.2983(4) 1.2720(4) 0.2982(3) 0.0315(12) Uani 1 1 d .
H54 H 0.3648 1.2566 0.2798 0.038 Uiso 1 1 calc R
C55 C 0.5833(4) 1.0795(4) 0.1394(3) 0.0288(11) Uani 1 1 d .
C56 C 0.6538(4) 1.1715(4) 0.1437(3) 0.0348(12) Uani 1 1 d .
H56A H 0.6104 1.2295 0.1509 0.052 Uiso 1 1 calc R
H56B H 0.6945 1.1915 0.0980 0.052 Uiso 1 1 calc R
H56C H 0.7016 1.1519 0.1848 0.052 Uiso 1 1 calc R
C57 C 0.6526(5) 0.9856(5) 0.1351(4) 0.0444(15) Uani 1 1 d .
H57A H 0.6969 0.9693 0.1784 0.067 Uiso 1 1 calc R
H57B H 0.6969 1.0015 0.0909 0.067 Uiso 1 1 calc R
H57C H 0.6081 0.9263 0.1333 0.067 Uiso 1 1 calc R
C58 C 0.5176(4) 1.1075(5) 0.0701(3) 0.0359(13) Uani 1 1 d .
H58A H 0.4674 1.0522 0.0693 0.054 Uiso 1 1 calc R
H58B H 0.5637 1.1163 0.0269 0.054 Uiso 1 1 calc R
H58C H 0.4796 1.1718 0.0699 0.054 Uiso 1 1 calc R
C59 C 0.4954(5) 0.8083(5) 0.3055(5) 0.065(2) Uani 1 1 d .
C60 C 0.3082(4) 0.8386(4) 0.3034(3) 0.0360(13) Uani 1 1 d .
C61 C 0.4035(5) 0.8777(5) 0.1827(4) 0.0489(16) Uani 1 1 d .
C62 C -0.0275(4) 1.2683(4) 0.1361(3) 0.0317(12) Uani 1 1 d .
C63 C -0.0668(4) 1.1245(4) 0.0694(3) 0.0302(11) Uani 1 1 d .
C64 C -0.0437(4) 1.0771(4) 0.2075(3) 0.0290(11) Uani 1 1 d .
Cl1S Cl 0.9217(5) 1.0111(5) 0.4418(4) 0.1066(17) Uiso 0.50 1 d P
C1S C 0.972(3) 0.905(3) 0.4945(19) 0.159(12) Uiso 0.50 1 d P
H1S1 H 0.9199 0.8711 0.5311 0.191 Uiso 0.50 1 d PR
H1S2 H 0.9921 0.8561 0.4635 0.191 Uiso 0.50 1 d PR
Cl2S Cl 1.0716(8) 0.9304(8) 0.5339(5) 0.163(3) Uiso 0.50 1 d P
C2S C 1.4565(15) 0.5373(15) 0.4472(10) 0.081(5) Uiso 0.50 1 d P
H2S1 H 1.5007 0.5606 0.4028 0.098 Uiso 0.50 1 d PR
H2S2 H 1.3856 0.5252 0.4301 0.098 Uiso 0.50 1 d PR
H10O H 0.1594 0.9727 0.2976 0.098 Uiso 1 1 d R
H2O H 0.6180 0.6147 0.3126 0.098 Uiso 1 1 d R
Cl3S Cl 1.4532(8) 0.6260(8) 0.4933(5) 0.159(3) Uiso 0.50 1 d P
Cl4S Cl 1.4939(14) 0.4331(13) 0.4865(9) 0.244(6) Uiso 0.50 1 d P

loop_
_atom_site_aniso_label
_atom_site_aniso_U_11
_atom_site_aniso_U_22
_atom_site_aniso_U_33
_atom_site_aniso_U_23
_atom_site_aniso_U_13
_atom_site_aniso_U_12
Cr1 0.0239(4) 0.0204(4) 0.0274(4) -0.0069(3) -0.0046(3) 0.0015(3)
O1 0.047(3) 0.071(3) 0.048(3) 0.025(2) -0.017(2) -0.012(2)
C1 0.074(5) 0.061(5) 0.058(4) 0.007(4) -0.013(4) -0.013(4)
Cr2 0.0217(4) 0.0290(5) 0.0252(4) -0.0047(3) -0.0019(3) -0.0024(3)
O2 0.029(2) 0.053(3) 0.0287(19) -0.0144(18) -0.0005(15) 0.0149(17)
C2 0.042(3) 0.043(3) 0.023(3) -0.002(2) -0.005(2) -0.008(3)
Cr3 0.0232(4) 0.0210(4) 0.0344(5) -0.0067(3) 0.0007(3) -0.0002(3)
O3 0.080(4) 0.038(3) 0.148(6) -0.032(3) -0.064(4) -0.003(3)
C3 0.104(6) 0.086(6) 0.033(3) -0.028(4) 0.025(4) -0.025(5)
Cr4 0.0214(4) 0.0319(5) 0.0242(4) -0.0091(3) -0.0012(3) -0.0001(3)
O4 0.147(5) 0.042(3) 0.031(2) -0.006(2) -0.018(3) 0.042(3)
C4 0.033(3) 0.020(3) 0.024(2) -0.002(2) -0.004(2) 0.000(2)
O5 0.060(3) 0.043(3) 0.158(6) -0.025(3) 0.051(4) 0.003(3)
C5 0.030(3) 0.025(3) 0.030(3) -0.006(2) -0.009(2) 0.004(2)
O6 0.049(3) 0.035(2) 0.040(2) -0.0060(18) 0.0003(18) -0.0092(19)
C6 0.027(3) 0.021(3) 0.037(3) -0.006(2) -0.010(2) 0.005(2)
O7 0.036(2) 0.057(3) 0.039(2) -0.018(2) 0.0080(18) -0.0047(19)
C7 0.024(3) 0.018(2) 0.032(3) -0.004(2) -0.003(2) 0.0035(19)
O8 0.032(2) 0.039(2) 0.044(2) -0.0070(19) -0.0053(18) -0.0003(18)
C8 0.025(2) 0.017(2) 0.025(2) -0.0040(19) -0.0047(19) -0.0001(19)
O9 0.035(2) 0.046(2) 0.038(2) -0.0192(19) -0.0044(16) 0.0015(18)
C9 0.023(2) 0.020(2) 0.027(2) -0.007(2) -0.0040(19) 0.0001(19)
O10 0.031(2) 0.040(2) 0.0287(19) 0.0017(17) 0.0005(15) -0.0145(17)
C10 0.023(2) 0.030(3) 0.021(2) -0.006(2) -0.0011(18) 0.000(2)
O11 0.090(5) 0.042(3) 0.302(11) -0.060(5) -0.106(6) 0.037(3)
C11 0.014(2) 0.035(3) 0.027(2) -0.007(2) -0.0003(18) -0.006(2)
O12 0.063(3) 0.042(3) 0.082(3) -0.023(2) 0.031(3) -0.026(2)
C12 0.027(3) 0.032(3) 0.027(3) -0.003(2) -0.001(2) -0.007(2)
O13 0.122(5) 0.068(4) 0.049(3) -0.032(3) 0.023(3) -0.053(3)
C13 0.026(3) 0.037(3) 0.030(3) 0.003(2) -0.004(2) -0.011(2)
O14 0.051(3) 0.037(3) 0.054(3) -0.009(2) 0.011(2) 0.006(2)
C14 0.024(3) 0.051(4) 0.023(2) -0.003(2) 0.000(2) -0.009(2)
O15 0.030(2) 0.059(3) 0.036(2) -0.018(2) -0.0061(17) -0.0017(19)
C15 0.027(3) 0.047(4) 0.030(3) -0.013(3) 0.001(2) -0.006(2)
O16 0.038(2) 0.036(2) 0.039(2) -0.0018(18) 0.0083(18) 0.0014(18)
C16 0.020(2) 0.039(3) 0.029(3) -0.013(2) -0.0004(19) -0.002(2)
C17 0.028(3) 0.031(3) 0.021(2) -0.004(2) -0.0027(19) -0.006(2)
C18 0.030(3) 0.040(3) 0.033(3) -0.002(2) -0.003(2) -0.007(2)
C19 0.040(3) 0.041(4) 0.038(3) -0.001(3) -0.001(2) -0.017(3)
C20 0.060(4) 0.029(3) 0.033(3) 0.000(2) -0.012(3) -0.009(3)
C21 0.051(4) 0.029(3) 0.039(3) -0.007(3) -0.007(3) -0.005(3)
C22 0.033(3) 0.025(3) 0.033(3) -0.008(2) 0.001(2) -0.004(2)
C23 0.022(3) 0.023(3) 0.034(3) -0.007(2) 0.005(2) -0.002(2)
C24 0.031(3) 0.038(3) 0.047(3) -0.009(3) 0.007(2) 0.004(2)
C25 0.037(3) 0.037(3) 0.046(3) -0.005(3) 0.007(3) -0.011(3)
C26 0.031(3) 0.046(4) 0.033(3) -0.004(3) 0.004(2) -0.001(3)
C27 0.037(3) 0.026(3) 0.070(4) -0.002(3) -0.020(3) -0.001(3)
C28 0.074(5) 0.035(3) 0.037(3) -0.015(3) -0.010(3) 0.018(3)
C29 0.033(3) 0.031(3) 0.077(4) -0.017(3) 0.013(3) -0.006(3)
C30 0.034(3) 0.028(3) 0.027(3) -0.003(2) 0.000(2) 0.002(2)
C31 0.027(3) 0.035(3) 0.036(3) -0.010(2) -0.004(2) -0.006(2)
C32 0.031(3) 0.029(3) 0.031(3) -0.007(2) 0.004(2) -0.009(2)
C33 0.051(4) 0.055(4) 0.043(3) -0.021(3) -0.007(3) 0.010(3)
C34 0.028(3) 0.037(3) 0.028(3) -0.005(2) -0.001(2) -0.002(2)
C35 0.072(5) 0.045(4) 0.030(3) 0.002(3) 0.006(3) -0.008(3)
C36 0.025(3) 0.016(2) 0.031(3) -0.003(2) -0.0021(19) -0.0004(19)
C37 0.032(3) 0.019(3) 0.032(3) -0.002(2) -0.008(2) -0.005(2)
C38 0.019(2) 0.021(3) 0.036(3) -0.008(2) -0.003(2) 0.0013(19)
C39 0.024(3) 0.023(3) 0.034(3) -0.007(2) 0.004(2) -0.005(2)
C40 0.023(2) 0.021(3) 0.028(2) -0.008(2) -0.0036(19) 0.0001(19)
C41 0.022(2) 0.016(2) 0.023(2) -0.0055(19) -0.0019(18) -0.0023(18)
C42 0.020(2) 0.025(3) 0.022(2) -0.003(2) 0.0021(18) -0.0023(19)
C43 0.014(2) 0.035(3) 0.026(2) -0.008(2) -0.0005(18) 0.001(2)
C44 0.023(3) 0.041(3) 0.037(3) -0.017(3) -0.005(2) 0.006(2)
C45 0.026(3) 0.058(4) 0.041(3) -0.028(3) -0.009(2) 0.012(3)
C46 0.023(3) 0.085(5) 0.027(3) -0.017(3) -0.001(2) 0.005(3)
C47 0.027(3) 0.058(4) 0.025(3) -0.001(3) 0.001(2) -0.006(3)
C48 0.015(2) 0.040(3) 0.026(2) -0.002(2) -0.0014(18) -0.001(2)
C49 0.026(3) 0.026(3) 0.017(2) -0.003(2) -0.0036(18) 0.004(2)
C50 0.038(3) 0.049(4) 0.035(3) -0.013(3) -0.004(2) 0.013(3)
C51 0.053(4) 0.057(4) 0.036(3) -0.019(3) -0.007(3) 0.031(3)
C52 0.068(4) 0.042(4) 0.037(3) -0.020(3) -0.026(3) 0.025(3)
C53 0.048(4) 0.026(3) 0.049(3) -0.009(3) -0.015(3) 0.006(3)
C54 0.036(3) 0.027(3) 0.032(3) -0.005(2) -0.008(2) 0.004(2)
C55 0.026(3) 0.024(3) 0.036(3) -0.007(2) 0.010(2) 0.002(2)
C56 0.024(3) 0.038(3) 0.041(3) -0.007(3) 0.007(2) -0.004(2)
C57 0.039(3) 0.040(4) 0.054(4) -0.009(3) 0.017(3) 0.005(3)
C58 0.030(3) 0.048(4) 0.030(3) -0.010(3) 0.007(2) -0.008(2)
C59 0.034(4) 0.035(4) 0.134(7) -0.036(4) -0.025(4) 0.009(3)
C60 0.033(3) 0.035(3) 0.044(3) -0.016(3) 0.004(2) 0.001(3)
C61 0.061(4) 0.041(4) 0.045(4) -0.010(3) 0.016(3) -0.024(3)
C62 0.036(3) 0.031(3) 0.027(3) -0.006(2) 0.004(2) -0.006(2)
C63 0.029(3) 0.036(3) 0.027(3) -0.010(2) 0.003(2) 0.001(2)
C64 0.023(3) 0.031(3) 0.033(3) -0.007(2) -0.006(2) 0.007(2)

loop_
_atom_type_symbol
_atom_type_description
_atom_type_scat_dispersion_real
_atom_type_scat_dispersion_imag
_atom_type_scat_source
C C 0.0033 0.0016 'International Tables Vol C Tables 4.2.6.8 and 6.1.1.4'
H H 0.0000 0.0000 'International Tables Vol C Tables 4.2.6.8 and 6.1.1.4'
O O 0.0106 0.0060 'International Tables Vol C Tables 4.2.6.8 and 6.1.1.4'
Cr Cr 0.3209 0.6236 'International Tables Vol C Tables 4.2.6.8 and 6.1.1.4'
Cl Cl 0.1484 0.1585 'International Tables Vol C Tables 4.2.6.8 and 6.1.1.4'

loop_
_geom_angle_atom_site_label_1
_geom_angle_atom_site_label_2
_geom_angle_atom_site_label_3
_geom_angle
_geom_angle_site_symmetry_1
_geom_angle_site_symmetry_3
C29 Cr1 C28 85.3(3) . .
C29 Cr1 C27 82.2(3) . .
C28 Cr1 C27 89.5(3) . .
C29 Cr1 C8 126.2(2) . .
C28 Cr1 C8 91.9(2) . .
C27 Cr1 C8 151.6(2) . .
C29 Cr1 C5 118.7(3) . .
C28 Cr1 C5 155.6(3) . .
C27 Cr1 C5 89.8(2) . .
C8 Cr1 C5 77.51(18) . .
C29 Cr1 C6 154.7(3) . .
C28 Cr1 C6 118.2(3) . .
C27 Cr1 C6 88.4(2) . .
C8 Cr1 C6 66.04(18) . .
C5 Cr1 C6 37.39(19) . .
C29 Cr1 C9 98.9(2) . .
C28 Cr1 C9 116.8(2) . .
C27 Cr1 C9 153.7(2) . .
C8 Cr1 C9 37.09(17) . .
C5 Cr1 C9 66.45(18) . .
C6 Cr1 C9 79.52(18) . .
C29 Cr1 C7 163.1(2) . .
C28 Cr1 C7 91.7(2) . .
C27 Cr1 C7 114.4(2) . .
C8 Cr1 C7 37.15(17) . .
C5 Cr1 C7 66.54(18) . .
C6 Cr1 C7 36.66(17) . .
C9 Cr1 C7 67.72(17) . .
C29 Cr1 C4 96.6(2) . .
C28 Cr1 C4 153.9(2) . .
C27 Cr1 C4 116.5(2) . .
C8 Cr1 C4 66.01(17) . .
C5 Cr1 C4 36.30(18) . .
C6 Cr1 C4 66.73(19) . .
C9 Cr1 C4 37.15(17) . .
C7 Cr1 C4 78.95(18) . .
C1 O1 C2 113.6(5) . .
C30 Cr2 C32 88.0(2) . .
C30 Cr2 C31 88.3(2) . .
C32 Cr2 C31 87.6(2) . .
C30 Cr2 C14 121.1(2) . .
C32 Cr2 C14 86.8(2) . .
C31 Cr2 C14 149.8(2) . .
C30 Cr2 C15 93.4(2) . .
C32 Cr2 C15 111.0(2) . .
C31 Cr2 C15 161.4(2) . .
C14 Cr2 C15 36.9(2) . .
C30 Cr2 C13 158.6(2) . .
C32 Cr2 C13 90.9(2) . .
C31 Cr2 C13 113.1(2) . .
C14 Cr2 C13 37.5(2) . .
C15 Cr2 C13 67.0(2) . .
C30 Cr2 C16 90.9(2) . .
C32 Cr2 C16 148.3(2) . .
C31 Cr2 C16 124.1(2) . .
C14 Cr2 C16 66.8(2) . .
C15 Cr2 C16 37.40(19) . .
C13 Cr2 C16 78.9(2) . .
C30 Cr2 C12 151.6(2) . .
C32 Cr2 C12 120.3(2) . .
C31 Cr2 C12 90.9(2) . .
C14 Cr2 C12 66.87(19) . .
C15 Cr2 C12 78.8(2) . .
C13 Cr2 C12 36.91(18) . .
C16 Cr2 C12 66.27(19) . .
C30 Cr2 C11 114.6(2) . .
C32 Cr2 C11 157.2(2) . .
C31 Cr2 C11 95.4(2) . .
C14 Cr2 C11 79.29(18) . .
C15 Cr2 C11 67.02(18) . .
C13 Cr2 C11 67.10(19) . .
C16 Cr2 C11 36.64(18) . .
C12 Cr2 C11 37.20(19) . .
O1 C2 C3 111.9(5) . .
O1 C2 C4 103.8(5) . .
C3 C2 C4 114.0(5) . .
C59 Cr3 C60 82.9(3) . .
C59 Cr3 C61 89.9(3) . .
C60 Cr3 C61 86.2(3) . .
C59 Cr3 C40 151.3(3) . .
C60 Cr3 C40 125.7(2) . .
C61 Cr3 C40 91.2(2) . .
C59 Cr3 C38 88.1(2) . .
C60 Cr3 C38 154.4(2) . .
C61 Cr3 C38 117.8(2) . .
C40 Cr3 C38 66.10(18) . .
C59 Cr3 C41 153.6(3) . .
C60 Cr3 C41 98.4(2) . .
C61 Cr3 C41 116.5(3) . .
C40 Cr3 C41 37.09(17) . .
C38 Cr3 C41 79.39(17) . .
C59 Cr3 C37 89.5(3) . .
C60 Cr3 C37 118.4(2) . .
C61 Cr3 C37 155.1(2) . .
C40 Cr3 C37 77.71(18) . .
C38 Cr3 C37 37.29(18) . .
C41 Cr3 C37 66.53(17) . .
C59 Cr3 C39 114.1(3) . .
C60 Cr3 C39 162.7(2) . .
C61 Cr3 C39 91.0(2) . .
C40 Cr3 C39 37.19(18) . .
C38 Cr3 C39 36.76(18) . .
C41 Cr3 C39 67.71(17) . .
C37 Cr3 C39 66.68(18) . .
C59 Cr3 C36 116.2(3) . .
C60 Cr3 C36 95.8(2) . .
C61 Cr3 C36 153.9(3) . .
C40 Cr3 C36 66.49(17) . .
C38 Cr3 C36 66.82(17) . .
C41 Cr3 C36 37.46(16) . .
C37 Cr3 C36 36.38(18) . .
C39 Cr3 C36 79.40(18) . .
C63 Cr4 C62 87.1(2) . .
C63 Cr4 C64 86.6(2) . .
C62 Cr4 C64 89.6(2) . .
C63 Cr4 C47 110.4(2) . .
C62 Cr4 C47 92.1(2) . .
C64 Cr4 C47 162.9(2) . .
C63 Cr4 C46 87.1(2) . .
C62 Cr4 C46 119.9(2) . .
C64 Cr4 C46 149.5(3) . .
C47 Cr4 C46 36.7(2) . .
C63 Cr4 C44 121.4(2) . .
C62 Cr4 C44 151.5(2) . .
C64 Cr4 C44 91.3(2) . .
C47 Cr4 C44 79.3(2) . .
C46 Cr4 C44 67.0(2) . .
C63 Cr4 C45 91.9(2) . .
C62 Cr4 C45 157.1(2) . .
C64 Cr4 C45 113.2(2) . .
C47 Cr4 C45 66.8(2) . .
C46 Cr4 C45 37.3(2) . .
C44 Cr4 C45 36.98(19) . .
C63 Cr4 C48 147.7(2) . .
C62 Cr4 C48 89.8(2) . .
C64 Cr4 C48 125.5(2) . .
C47 Cr4 C48 37.60(18) . .
C46 Cr4 C48 66.8(2) . .
C44 Cr4 C48 66.8(2) . .
C45 Cr4 C48 78.9(2) . .
C63 Cr4 C43 158.2(2) . .
C62 Cr4 C43 114.4(2) . .
C64 Cr4 C43 96.7(2) . .
C47 Cr4 C43 67.24(19) . .
C46 Cr4 C43 79.15(19) . .
C44 Cr4 C43 37.30(18) . .
C45 Cr4 C43 66.90(18) . .
C48 Cr4 C43 36.85(19) . .
C5 C4 C9 118.8(4) . .
C5 C4 C2 117.4(4) . .
C9 C4 C2 123.5(5) . .
C5 C4 Cr1 69.8(3) . .
C9 C4 Cr1 70.1(3) . .
C2 C4 Cr1 136.5(4) . .
C4 C5 C6 122.2(4) . .
C4 C5 Cr1 73.9(3) . .
C6 C5 Cr1 71.5(3) . .
C7 C6 C5 120.3(5) . .
C7 C6 Cr1 73.2(3) . .
C5 C6 Cr1 71.1(3) . .
C6 C7 C8 116.8(5) . .
C6 C7 C23 120.9(4) . .
C8 C7 C23 122.3(4) . .
C6 C7 Cr1 70.1(3) . .
C8 C7 Cr1 69.4(3) . .
C23 C7 Cr1 134.4(3) . .
C9 C8 C7 123.9(4) . .
C9 C8 Cr1 72.4(3) . .
C7 C8 Cr1 73.4(3) . .
C33 O9 C34 112.9(4) . .
C8 C9 C4 117.8(4) . .
C8 C9 C10 120.8(4) . .
C4 C9 C10 121.2(4) . .
C8 C9 Cr1 70.5(3) . .
C4 C9 Cr1 72.7(3) . .
C10 C9 Cr1 132.4(3) . .
O2 C10 C17 108.1(4) . .
O2 C10 C11 110.1(4) . .
C17 C10 C11 111.4(4) . .
O2 C10 C9 109.1(4) . .
C17 C10 C9 108.6(4) . .
C11 C10 C9 109.5(4) . .
C16 C11 C12 118.3(4) . .
C16 C11 C10 121.9(5) . .
C12 C11 C10 119.7(4) . .
C16 C11 Cr2 70.6(3) . .
C12 C11 Cr2 70.7(3) . .
C10 C11 Cr2 133.5(3) . .
C13 C12 C11 120.9(5) . .
C13 C12 Cr2 71.0(3) . .
C11 C12 Cr2 72.1(3) . .
C12 C13 C14 119.3(5) . .
C12 C13 Cr2 72.1(3) . .
C14 C13 Cr2 70.5(3) . .
C15 C14 C13 120.7(5) . .
C15 C14 Cr2 72.1(3) . .
C13 C14 Cr2 72.0(3) . .
C14 C15 C16 119.5(5) . .
C14 C15 Cr2 71.0(3) . .
C16 C15 Cr2 71.6(3) . .
C11 C16 C15 121.2(5) . .
C11 C16 Cr2 72.8(3) . .
C15 C16 Cr2 71.0(3) . .
C22 C17 C18 119.1(5) . .
C22 C17 C10 121.6(4) . .
C18 C17 C10 119.3(5) . .
C19 C18 C17 119.7(5) . .
C20 C19 C18 120.4(5) . .
C21 C20 C19 120.2(6) . .
C20 C21 C22 120.2(6) . .
C17 C22 C21 120.4(5) . .
C25 C23 C7 111.3(4) . .
C25 C23 C24 109.7(4) . .
C7 C23 C24 107.0(4) . .
C25 C23 C26 109.1(5) . .
C7 C23 C26 111.8(4) . .
C24 C23 C26 107.9(4) . .
O3 C27 Cr1 175.4(7) . .
O4 C28 Cr1 179.5(7) . .
O5 C29 Cr1 174.5(5) . .
O6 C30 Cr2 178.5(5) . .
O7 C31 Cr2 176.6(5) . .
O8 C32 Cr2 179.2(5) . .
O9 C34 C36 104.3(4) . .
O9 C34 C35 110.7(4) . .
C36 C34 C35 113.5(5) . .
C37 C36 C41 118.0(4) . .
C37 C36 C34 117.5(4) . .
C41 C36 C34 124.3(4) . .
C37 C36 Cr3 70.1(3) . .
C41 C36 Cr3 69.6(3) . .
C34 C36 Cr3 136.1(3) . .
C36 C37 C38 122.0(5) . .
C36 C37 Cr3 73.5(3) . .
C38 C37 Cr3 71.0(3) . .
C39 C38 C37 121.0(4) . .
C39 C38 Cr3 73.2(3) . .
C37 C38 Cr3 71.7(3) . .
C38 C39 C40 116.7(4) . .
C38 C39 C55 121.1(4) . .
C40 C39 C55 122.0(5) . .
C38 C39 Cr3 70.0(3) . .
C40 C39 Cr3 69.7(3) . .
C55 C39 Cr3 134.5(3) . .
C41 C40 C39 123.2(4) . .
C41 C40 Cr3 71.9(3) . .
C39 C40 Cr3 73.1(3) . .
C40 C41 C36 118.8(4) . .
C40 C41 C42 120.5(4) . .
C36 C41 C42 120.5(4) . .
C40 C41 Cr3 71.0(3) . .
C36 C41 Cr3 72.9(3) . .
C42 C41 Cr3 131.3(3) . .
O10 C42 C43 109.6(4) . .
O10 C42 C49 108.2(4) . .
C43 C42 C49 111.7(4) . .
O10 C42 C41 108.9(4) . .
C43 C42 C41 108.9(4) . .
C49 C42 C41 109.5(4) . .
C48 C43 C44 118.5(4) . .
C48 C43 C42 122.1(4) . .
C44 C43 C42 119.2(4) . .
C48 C43 Cr4 70.5(3) . .
C44 C43 Cr4 70.2(3) . .
C42 C43 Cr4 136.0(3) . .
C45 C44 C43 120.6(5) . .
C45 C44 Cr4 71.5(3) . .
C43 C44 Cr4 72.5(3) . .
C44 C45 C46 120.0(5) . .
C44 C45 Cr4 71.5(3) . .
C46 C45 Cr4 71.2(3) . .
C47 C46 C45 120.2(5) . .
C47 C46 Cr4 71.3(3) . .
C45 C46 Cr4 71.5(3) . .
C46 C47 C48 120.0(6) . .
C46 C47 Cr4 71.9(3) . .
C48 C47 Cr4 71.8(3) . .
C43 C48 C47 120.6(5) . .
C43 C48 Cr4 72.6(3) . .
C47 C48 Cr4 70.6(3) . .
C54 C49 C50 118.8(5) . .
C54 C49 C42 121.8(4) . .
C50 C49 C42 119.4(5) . .
C51 C50 C49 120.1(6) . .
C52 C51 C50 120.0(6) . .
C53 C52 C51 121.0(5) . .
C52 C53 C54 119.4(6) . .
C49 C54 C53 120.7(5) . .
C58 C55 C56 108.7(4) . .
C58 C55 C39 112.0(4) . .
C56 C55 C39 107.0(4) . .
C58 C55 C57 109.2(5) . .
C56 C55 C57 109.0(4) . .
C39 C55 C57 110.7(4) . .
O11 C59 Cr3 176.7(9) . .
O12 C60 Cr3 174.6(5) . .
O13 C61 Cr3 179.1(7) . .
O14 C62 Cr4 177.6(5) . .
O15 C63 Cr4 178.7(5) . .
O16 C64 Cr4 177.7(5) . .
Cl2S Cl1S C1S 109.8(14) 2_776 .
Cl2S Cl1S C1S 34.3(11) 2_776 2_776
C1S Cl1S C1S 84.1(16) . 2_776
Cl2S C1S Cl1S 111(2) . .
Cl2S C1S Cl2S 91.3(17) . 2_776
Cl1S C1S Cl2S 24.8(6) . 2_776
Cl2S C1S Cl1S 21.0(7) . 2_776
Cl1S C1S Cl1S 95.9(16) . 2_776
Cl2S C1S Cl1S 73.2(11) 2_776 2_776
Cl1S Cl2S C1S 124.8(16) 2_776 .
Cl1S Cl2S C1S 45.4(10) 2_776 2_776
C1S Cl2S C1S 88.7(17) . 2_776
Cl4S C2S Cl3S 39.0(8) 2_866 .
Cl4S Cl3S C2S 66.6(12) 2_866 .
Cl3S Cl4S C2S 74.3(14) 2_866 2_866
Cl3S Cl4S Cl4S 120.2(18) 2_866 2_866
C2S Cl4S Cl4S 49.3(10) 2_866 2_866

loop_
_geom_bond_atom_site_label_1
_geom_bond_atom_site_label_2
_geom_bond_distance
_geom_bond_site_symmetry_2
Cr1 C29 1.829(6) .
Cr1 C28 1.831(7) .
Cr1 C27 1.840(6) .
Cr1 C8 2.205(5) .
Cr1 C5 2.212(5) .
Cr1 C6 2.216(5) .
Cr1 C9 2.230(5) .
Cr1 C7 2.257(5) .
Cr1 C4 2.263(5) .
O1 C1 1.378(8) .
O1 C2 1.472(7) .
Cr2 C30 1.849(6) .
Cr2 C32 1.851(6) .
Cr2 C31 1.856(6) .
Cr2 C14 2.192(5) .
Cr2 C15 2.208(5) .
Cr2 C13 2.213(5) .
Cr2 C16 2.217(5) .
Cr2 C12 2.226(5) .
Cr2 C11 2.245(5) .
O2 C10 1.420(6) .
C2 C3 1.498(9) .
C2 C4 1.529(7) .
Cr3 C59 1.826(7) .
Cr3 C60 1.831(6) .
Cr3 C61 1.831(6) .
Cr3 C40 2.206(5) .
Cr3 C38 2.208(5) .
Cr3 C41 2.217(5) .
Cr3 C37 2.218(5) .
Cr3 C39 2.249(5) .
Cr3 C36 2.261(5) .
O3 C27 1.160(7) .
Cr4 C63 1.848(5) .
Cr4 C62 1.851(6) .
Cr4 C64 1.863(6) .
Cr4 C47 2.201(5) .
Cr4 C46 2.209(5) .
Cr4 C44 2.213(5) .
Cr4 C45 2.214(5) .
Cr4 C48 2.217(5) .
Cr4 C43 2.244(5) .
O4 C28 1.161(7) .
C4 C5 1.395(7) .
C4 C9 1.432(6) .
O5 C29 1.164(7) .
C5 C6 1.419(7) .
O6 C30 1.150(6) .
C6 C7 1.407(7) .
O7 C31 1.154(6) .
C7 C8 1.422(7) .
C7 C23 1.530(7) .
O8 C32 1.143(6) .
C8 C9 1.411(7) .
O9 C33 1.419(7) .
O9 C34 1.440(6) .
C9 C10 1.546(7) .
O10 C42 1.425(6) .
C10 C17 1.528(7) .
C10 C11 1.543(6) .
O11 C59 1.148(9) .
C11 C16 1.403(7) .
C11 C12 1.426(7) .
O12 C60 1.159(7) .
C12 C13 1.405(7) .
O13 C61 1.161(7) .
C13 C14 1.417(8) .
O14 C62 1.146(7) .
C14 C15 1.392(8) .
O15 C63 1.152(6) .
C15 C16 1.418(7) .
O16 C64 1.148(6) .
C17 C22 1.384(7) .
C17 C18 1.408(7) .
C18 C19 1.395(8) .
C19 C20 1.377(9) .
C20 C21 1.377(9) .
C21 C22 1.397(8) .
C23 C25 1.528(7) .
C23 C24 1.542(7) .
C23 C26 1.545(7) .
C34 C36 1.516(7) .
C34 C35 1.524(8) .
C36 C37 1.399(7) .
C36 C41 1.439(6) .
C37 C38 1.415(7) .
C38 C39 1.406(7) .
C39 C40 1.421(7) .
C39 C55 1.541(7) .
C40 C41 1.407(7) .
C41 C42 1.553(6) .
C42 C43 1.531(6) .
C42 C49 1.538(7) .
C43 C48 1.410(7) .
C43 C44 1.426(7) .
C44 C45 1.404(7) .
C45 C46 1.414(9) .
C46 C47 1.390(9) .
C47 C48 1.424(7) .
C49 C54 1.379(7) .
C49 C50 1.402(7) .
C50 C51 1.387(8) .
C51 C52 1.373(10) .
C52 C53 1.368(9) .
C53 C54 1.400(7) .
C55 C58 1.533(7) .
C55 C56 1.537(7) .
C55 C57 1.543(7) .
Cl1S Cl2S 0.984(10) 2_776
Cl1S C1S 1.67(3) .
Cl1S C1S 2.26(3) 2_776
C1S Cl2S 1.55(3) .
C1S Cl2S 2.21(3) 2_776
C1S Cl1S 2.26(3) 2_776
Cl2S Cl1S 0.984(10) 2_776
Cl2S C1S 2.21(3) 2_776
C2S Cl4S 1.53(2) 2_866
C2S Cl3S 1.60(2) .
Cl3S Cl4S 1.046(17) 2_866
Cl4S Cl3S 1.046(17) 2_866
Cl4S C2S 1.53(2) 2_866
Cl4S Cl4S 1.96(3) 2_866

loop_
_geom_hbond_atom_site_label_D
_geom_hbond_atom_site_label_H
_geom_hbond_atom_site_label_A
_geom_hbond_distance_DH
_geom_hbond_distance_HA
_geom_hbond_distance_DA
_geom_hbond_angle_DHA
_geom_hbond_site_symmetry_A
O10 H10O O3 0.86 2.30 2.840(7) 120.6 1_455
O2 H2O O11 0.82 1.97 2.762(7) 162.3 .
